data_7216586
loop_
_publ_author_name
'Burrows, Andrew D.'
'Harrington, Ross W.'
'Mahon, Mary F.'
'Teat, Simon J.'

_publ_section_title
;
 Structural manipulation through selective substitution of hydrogen
 bonding groups: the supramolecular structures of
 bis(thiosemicarbazidato)nickel complexes
;
_journal_issue 89
_journal_name_full CrystEngComm
_journal_page_first 539
_journal_paper_doi 10.1039/b208284e
_journal_volume 4
_journal_year 2002
_chemical_formula_sum 'C10 H24 N6 Ni S2'
_chemical_formula_weight 351.18
_chemical_name_systematic
; 
? 
;
_space_group_IT_number 148
_symmetry_cell_setting trigonal
_symmetry_space_group_name_Hall '-R 3'
_symmetry_space_group_name_H-M 'R -3 :H'
_atom_sites_solution_hydrogens geom
_atom_sites_solution_primary direct
_atom_sites_solution_secondary difmap
_audit_creation_method SHELXL-97
_cell_angle_alpha 90.00
_cell_angle_beta 90.00
_cell_angle_gamma 120.00
_cell_formula_units_Z 9
_cell_length_a 26.901(6)
_cell_length_b 26.901(6)
_cell_length_c 5.7535(12)
_cell_measurement_temperature 150(2)
_cell_volume 3605.8(14)
_computing_structure_refinement 'SHELXL-97 (Sheldrick, 1997)'
_computing_structure_solution 'SHELXS-97 (Sheldrick, 1990)'
_diffrn_ambient_temperature 133(2)
_diffrn_measured_fraction_theta_full 0.985
_diffrn_measured_fraction_theta_max 0.985
_diffrn_measurement_device_type 'Bruker AXS diffractometer'
_diffrn_measurement_method 'Area detector'
_diffrn_radiation_monochromator graphite
_diffrn_radiation_source 'fine-focus sealed tube'
_diffrn_radiation_type MoK\a
_diffrn_radiation_wavelength 0.71073
_diffrn_reflns_av_R_equivalents 0.0375
_diffrn_reflns_av_sigmaI/netI 0.0373
_diffrn_reflns_limit_h_max 34
_diffrn_reflns_limit_h_min -35
_diffrn_reflns_limit_k_max 35
_diffrn_reflns_limit_k_min -15
_diffrn_reflns_limit_l_max 5
_diffrn_reflns_limit_l_min -7
_diffrn_reflns_number 6627
_diffrn_reflns_theta_full 28.31
_diffrn_reflns_theta_max 28.31
_diffrn_reflns_theta_min 3.65
_exptl_absorpt_coefficient_mu 1.468
_exptl_absorpt_correction_T_max 0.8854
_exptl_absorpt_correction_T_min 0.2168
_exptl_crystal_colour red
_exptl_crystal_density_diffrn 1.456
_exptl_crystal_density_method 'not measured'
_exptl_crystal_description needle
_exptl_crystal_F_000 1674
_exptl_crystal_size_max 0.15
_exptl_crystal_size_mid 0.10
_exptl_crystal_size_min 0.09
_refine_diff_density_max 0.551
_refine_diff_density_min -0.471
_refine_diff_density_rms 0.085
_refine_ls_extinction_method none
_refine_ls_goodness_of_fit_ref 1.211
_refine_ls_hydrogen_treatment mixed
_refine_ls_matrix_type full
_refine_ls_number_parameters 91
_refine_ls_number_reflns 1967
_refine_ls_number_restraints 0
_refine_ls_restrained_S_all 1.211
_refine_ls_R_factor_all 0.0501
_refine_ls_R_factor_gt 0.0460
_refine_ls_shift/su_max 0.000
_refine_ls_shift/su_mean 0.000
_refine_ls_structure_factor_coef Fsqd
_refine_ls_weighting_details
; calc 
[1.00000+0.00000exp(0.00(sin\q/\l)^2^)]/ 
[\s^2^(Fo^2^)+0.0000+10.4875*P+(0.0377P)^2^+0.0000sin\q/\l] 
where P = 0.00000Fo^2^ + 1.00000Fc^2^ 
;
_refine_ls_weighting_scheme calc
_refine_ls_wR_factor_gt 0.1015
_refine_ls_wR_factor_ref 0.1033
_reflns_number_gt 1862
_reflns_number_total 1967
_reflns_threshold_expression >2sigma(I)
_cod_data_source_file b208284e.txt
_cod_data_source_block compound5
_cod_depositor_comments
;
The following automatic conversions were performed:

'_symmetry_cell_setting' value 'Trigonal' changed to 'trigonal'
according to
/usr/data/users/saulius/automatic-downloads/retrospective/RSC/lib/dictionaries/cif_core.dic
dictionary named 'cif_core.dic' version 2.4.2 from 2011-04-26.

Automatic conversion script
Id: cif_fix_values 2281 2013-09-26 08:29:07Z andrius 
;
_cod_original_cell_volume 3605.8(13)
_cod_original_sg_symbol_H-M R-3
_cod_database_code 7216586

loop_
_symmetry_equiv_pos_as_xyz
'x, y, z'
'-y, x-y, z'
'-x+y, -x, z'
'x+2/3, y+1/3, z+1/3'
'-y+2/3, x-y+1/3, z+1/3'
'-x+y+2/3, -x+1/3, z+1/3'
'x+1/3, y+2/3, z+2/3'
'-y+1/3, x-y+2/3, z+2/3'
'-x+y+1/3, -x+2/3, z+2/3'
'-x, -y, -z'
'y, -x+y, -z'
'x-y, x, -z'
'-x+2/3, -y+1/3, -z+1/3'
'y+2/3, -x+y+1/3, -z+1/3'
'x-y+2/3, x+1/3, -z+1/3'
'-x+1/3, -y+2/3, -z+2/3'
'y+1/3, -x+y+2/3, -z+2/3'
'x-y+1/3, x+2/3, -z+2/3'

loop_
_atom_site_label
_atom_site_type_symbol
_atom_site_fract_x
_atom_site_fract_y
_atom_site_fract_z
_atom_site_U_iso_or_equiv
_atom_site_adp_type
_atom_site_occupancy
_atom_site_symmetry_multiplicity
_atom_site_calc_flag
_atom_site_refinement_flags
S1 S 0.85365(3) 0.25445(3) 1.10253(12) 0.02067(18) Uani 1 1 d .
Ni1 Ni 0.8333 0.1667 1.1667 0.01495(15) Uani 1 2 d S
N1 N 0.76089(9) 0.14307(9) 1.0043(4) 0.0187(5) Uani 1 1 d .
N3 N 0.79594(9) 0.28378(9) 0.8143(4) 0.0218(5) Uani 1 1 d .
H3A H 0.8176 0.3184 0.8717 0.026 Uiso 1 1 calc R
N2 N 0.75506(9) 0.18688(9) 0.8737(4) 0.0197(5) Uani 1 1 d .
C3 C 0.79635(10) 0.23848(10) 0.9153(5) 0.0172(5) Uani 1 1 d .
C4 C 0.76000(13) 0.27581(12) 0.6111(5) 0.0269(6) Uani 1 1 d .
H4A H 0.7202 0.2448 0.6427 0.032 Uiso 1 1 calc R
H4B H 0.7747 0.2641 0.4763 0.032 Uiso 1 1 calc R
C1 C 0.71532(12) 0.12207(13) 1.1878(6) 0.0303(7) Uani 1 1 d .
H1A H 0.7254 0.1523 1.3040 0.045 Uiso 1 1 calc R
H1B H 0.7123 0.0880 1.2631 0.045 Uiso 1 1 calc R
H1C H 0.6784 0.1122 1.1164 0.045 Uiso 1 1 calc R
C5 C 0.75995(17) 0.33041(14) 0.5540(8) 0.0530(11) Uani 1 1 d .
H5A H 0.7393 0.3383 0.6754 0.079 Uiso 1 1 calc R
H5B H 0.7409 0.3261 0.4041 0.079 Uiso 1 1 calc R
H5C H 0.7996 0.3623 0.5451 0.079 Uiso 1 1 calc R
C2 C 0.74544(15) 0.09687(13) 0.8306(6) 0.0341(7) Uani 1 1 d .
H2A H 0.7093 0.0879 0.7547 0.051 Uiso 1 1 calc R
H2B H 0.7409 0.0625 0.9086 0.051 Uiso 1 1 calc R
H2C H 0.7759 0.1097 0.7137 0.051 Uiso 1 1 calc R

loop_
_atom_site_aniso_label
_atom_site_aniso_U_11
_atom_site_aniso_U_22
_atom_site_aniso_U_33
_atom_site_aniso_U_23
_atom_site_aniso_U_13
_atom_site_aniso_U_12
S1 0.0194(3) 0.0149(3) 0.0267(4) -0.0002(2) -0.0057(2) 0.0078(2)
Ni1 0.0139(2) 0.0132(2) 0.0176(3) 0.00013(16) -0.00030(16) 0.00666(17)
N1 0.0171(10) 0.0143(10) 0.0244(13) 0.0016(8) -0.0013(8) 0.0076(8)
N3 0.0206(11) 0.0167(10) 0.0263(13) 0.0008(9) -0.0064(9) 0.0081(9)
N2 0.0196(10) 0.0153(10) 0.0233(12) 0.0027(9) -0.0021(9) 0.0081(8)
C3 0.0161(11) 0.0193(12) 0.0175(13) 0.0004(9) 0.0014(9) 0.0100(10)
C4 0.0289(14) 0.0224(13) 0.0264(16) 0.0019(11) -0.0082(12) 0.0106(11)
C1 0.0183(13) 0.0346(15) 0.0376(19) 0.0127(13) 0.0054(12) 0.0130(12)
C5 0.055(2) 0.0233(15) 0.069(3) 0.0062(16) -0.038(2) 0.0112(15)
C2 0.0465(18) 0.0245(14) 0.0378(19) -0.0127(13) -0.0227(15) 0.0226(14)

loop_
_atom_type_symbol
_atom_type_description
_atom_type_scat_dispersion_real
_atom_type_scat_dispersion_imag
_atom_type_scat_source
C C 0.0033 0.0016 'International Tables Vol C Tables 4.2.6.8 and 6.1.1.4'
H H 0.0000 0.0000 'International Tables Vol C Tables 4.2.6.8 and 6.1.1.4'
N N 0.0061 0.0033 'International Tables Vol C Tables 4.2.6.8 and 6.1.1.4'
S S 0.1246 0.1234 'International Tables Vol C Tables 4.2.6.8 and 6.1.1.4'
Ni Ni 0.3393 1.1124 'International Tables Vol C Tables 4.2.6.8 and 6.1.1.4'

loop_
_geom_angle_atom_site_label_1
_geom_angle_atom_site_label_2
_geom_angle_atom_site_label_3
_geom_angle
_geom_angle_site_symmetry_1
_geom_angle_site_symmetry_3
C3 S1 Ni1 97.22(8) . .
N1 Ni1 N1 179.997(1) . 13_657
N1 Ni1 S1 86.56(6) . .
N1 Ni1 S1 93.43(6) 13_657 .
N1 Ni1 S1 93.43(6) . 13_657
N1 Ni1 S1 86.57(6) 13_657 13_657
S1 Ni1 S1 179.998(1) . 13_657
N2 N1 C2 103.3(2) . .
N2 N1 C1 105.50(19) . .
C2 N1 C1 109.0(2) . .
N2 N1 Ni1 118.12(15) . .
C2 N1 Ni1 114.17(17) . .
C1 N1 Ni1 106.27(17) . .
C3 N3 C4 120.9(2) . .
C3 N2 N1 112.7(2) . .
N2 C3 N3 119.8(2) . .
N2 C3 S1 123.8(2) . .
N3 C3 S1 116.47(19) . .
N3 C4 C5 110.8(2) . .

loop_
_geom_bond_atom_site_label_1
_geom_bond_atom_site_label_2
_geom_bond_distance
_geom_bond_site_symmetry_2
S1 C3 1.749(3) .
S1 Ni1 2.1728(8) .
Ni1 N1 1.959(2) .
Ni1 N1 1.959(2) 13_657
Ni1 S1 2.1727(8) 13_657
N1 N2 1.471(3) .
N1 C2 1.483(4) .
N1 C1 1.498(4) .
N3 C3 1.355(3) .
N3 C4 1.463(3) .
N2 C3 1.295(3) .
C4 C5 1.506(4) .
